data_9003843
loop_
_publ_author_name
'Domeneghetti, M. C.'
'Zema, M.'
'Tazzoli, V.'

_publ_section_title
;
 Kinetics of Fe2+-Mg order-disorder in P2_1/c pigeonite
 Sample: N.35, annealed at T = 700 C for t = 90 min
;
_journal_name_full 'American Mineralogist'
_journal_page_first 1816
_journal_page_last 1823
_journal_paper_doi 10.2138/am.2005.1773
_journal_volume 90
_journal_year 2005
_chemical_compound_source 'Parana, Brazil'
_chemical_formula_sum 'Al0.016 Ca0.191 Fe0.847 Mg0.92 Mn0.029 Na0.003 O6 Si1.984 Ti0.01'
_chemical_name_mineral Pigeonite
_space_group_IT_number 14
_symmetry_space_group_name_Hall '-P 2ybc'
_symmetry_space_group_name_H-M 'P 1 21/c 1'
_cell_angle_alpha 90
_cell_angle_beta 108.496
_cell_angle_gamma 90
_cell_length_a 9.7087
_cell_length_b 8.9405
_cell_length_c 5.2468
_cell_formula_units_Z 4
_cell_volume 431.901
_database_code_amcsd 0003967
_exptl_crystal_density_diffrn 3.562
_exptl_crystal_thermal_history 'annealed at T = 700 C for t = 90 min'
_cod_original_formula_sum 'Mg.92 Fe.847 Ca.191 Mn.029 Na.003 Ti.01 Si1.984 Al.016 O6'
_cod_database_code 9003843

loop_
_space_group_symop_operation_xyz
x,y,z
x,1/2-y,1/2+z
-x,1/2+y,1/2-z
-x,-y,-z

loop_
_atom_site_aniso_label
_atom_site_aniso_U_11
_atom_site_aniso_U_22
_atom_site_aniso_U_33
_atom_site_aniso_U_12
_atom_site_aniso_U_13
_atom_site_aniso_U_23
MgM2A 0.00971 0.01033 0.00636 0.00028 0.00053 0.00183
FeM2A 0.00971 0.01033 0.00636 0.00028 0.00053 0.00183
CaM2A 0.00971 0.01033 0.00636 0.00028 0.00053 0.00183
MnM2A 0.00971 0.01033 0.00636 0.00028 0.00053 0.00183
NaM2A 0.00971 0.01033 0.00636 0.00028 0.00053 0.00183
MgM1 0.00786 0.00680 0.00751 0.00016 0.00253 0.00045
Fe2+M1 0.00786 0.00680 0.00751 0.00016 0.00253 0.00045
Fe3+M1 0.00786 0.00680 0.00751 0.00016 0.00253 0.00045
TiM1 0.00786 0.00680 0.00751 0.00016 0.00253 0.00045
MnM1 0.00786 0.00680 0.00751 0.00016 0.00253 0.00045
SiA 0.00582 0.00626 0.00984 -0.00056 0.00332 -0.00064
SiB 0.00637 0.00614 0.00736 -0.00113 0.00279 -0.00104
AlB 0.00637 0.00614 0.00736 -0.00113 0.00279 -0.00104
O1A 0.00640 0.00938 0.00908 0.00037 0.00251 -0.00016
O2A 0.01257 0.00812 0.01335 -0.00333 0.00594 -0.00180
O3A 0.00831 0.02268 0.02013 0.00032 0.00388 0.01354
O1B 0.00683 0.00974 0.00970 0.00018 0.00312 -0.00018
O2B 0.01453 0.01182 0.02127 -0.00605 0.01054 -0.00773
O3B 0.00723 0.02067 0.01285 0.00054 0.00307 0.00777

loop_
_atom_site_label
_atom_site_fract_x
_atom_site_fract_y
_atom_site_fract_z
_atom_site_occupancy
_atom_site_U_iso_or_equiv
MgM2A 0.25522 0.01648 0.22770 0.17230 ?
FeM2A 0.25522 0.01648 0.22770 0.60790 ?
CaM2A 0.25522 0.01648 0.22770 0.05200 ?
MnM2A 0.25522 0.01648 0.22770 0.02550 ?
NaM2A 0.25522 0.01648 0.22770 0.00300 ?
CaM2B 0.25456 0.04727 0.24857 0.13930 0.01176
MgM1 0.25043 0.65460 0.23177 0.74770 ?
Fe2+M1 0.25043 0.65460 0.23177 0.22430 ?
Fe3+M1 0.25043 0.65460 0.23177 0.01470 ?
TiM1 0.25043 0.65460 0.23177 0.01010 ?
MnM1 0.25043 0.65460 0.23177 0.00320 ?
SiA 0.04276 0.34054 0.27634 1.00000 ?
SiB 0.54934 0.83744 0.23870 0.98400 ?
AlB 0.54934 0.83744 0.23870 0.01600 ?
O1A 0.86767 0.33826 0.16869 1.00000 ?
O2A 0.12143 0.49957 0.33189 1.00000 ?
O3A 0.10421 0.26153 0.57693 1.00000 ?
O1B 0.37364 0.83668 0.13486 1.00000 ?
O2B 0.62873 0.98775 0.37252 1.00000 ?
O3B 0.60481 0.70925 0.48142 1.00000 ?

loop_
_cod_related_entry_id
_cod_related_entry_database
_cod_related_entry_code
1 AMCSD 0003967
